data_4076988
loop_
_publ_author_name
'Vicente, Jos\'e'
'Abad, Jos\'e-Antonio'
'Mart\'inez-Viviente, Elo\'isa'
'Jones, Peter G.'

_publ_section_title
;
 Study of the Reactivity of 2-Acetyl-, 2-Cyano-, 2-Formyl-, and
 2-Vinylphenyl Palladium(II) Complexes. Mono- and Triinsertion of an
 Isocyanide into the Pd&#x2212;C Bond. A 2-Cyanophenyl Palladium Complex
 as a Ligand
;
_journal_issue 21
_journal_name_full Organometallics
_journal_page_first 4454
_journal_paper_doi 10.1021/om020380s
_journal_volume 21
_journal_year 2002
_chemical_formula_sum 'C26 H21 Br N4 Pd'
_chemical_formula_weight 575.78
_chemical_name_systematic
;
 ?
;
_space_group_IT_number 14
_symmetry_cell_setting monoclinic
_symmetry_space_group_name_Hall '-P 2yn'
_symmetry_space_group_name_H-M 'P 1 21/n 1'
_atom_sites_solution_hydrogens geom
_atom_sites_solution_primary direct
_atom_sites_solution_secondary difmap
_audit_creation_method SHELXL-97
_cell_angle_alpha 90.00
_cell_angle_beta 103.138(3)
_cell_angle_gamma 90.00
_cell_formula_units_Z 4
_cell_length_a 9.7317(6)
_cell_length_b 12.8158(8)
_cell_length_c 18.5065(12)
_cell_measurement_reflns_used 7266
_cell_measurement_temperature 143(2)
_cell_measurement_theta_max 28
_cell_measurement_theta_min 2
_cell_volume 2247.7(2)
_computing_cell_refinement 'Bruker SAINT'
_computing_data_collection 'Bruker SMART'
_computing_data_reduction 'Bruker SAINT'
_computing_molecular_graphics 'Siemens XP'
_computing_publication_material SHELXL-97
_computing_structure_refinement 'SHELXL-97 (Sheldrick, 1997)'
_computing_structure_solution 'SHELXS-97 (Sheldrick, 1990)'
_diffrn_ambient_temperature 143(2)
_diffrn_detector_area_resol_mean 8.192
_diffrn_measured_fraction_theta_full 1.000
_diffrn_measured_fraction_theta_max 1.000
_diffrn_measurement_device_type 'Bruker SMART 1000 CCD'
_diffrn_measurement_method '\w- and \f-scan'
_diffrn_radiation_monochromator graphite
_diffrn_radiation_source 'fine-focus sealed tube'
_diffrn_radiation_type MoK\a
_diffrn_radiation_wavelength 0.71073
_diffrn_reflns_av_R_equivalents 0.0569
_diffrn_reflns_av_sigmaI/netI 0.0327
_diffrn_reflns_limit_h_max 12
_diffrn_reflns_limit_h_min -12
_diffrn_reflns_limit_k_max 17
_diffrn_reflns_limit_k_min -17
_diffrn_reflns_limit_l_max 24
_diffrn_reflns_limit_l_min -24
_diffrn_reflns_number 38774
_diffrn_reflns_theta_full 28.28
_diffrn_reflns_theta_max 28.28
_diffrn_reflns_theta_min 1.95
_exptl_absorpt_coefficient_mu 2.625
_exptl_absorpt_correction_T_max 0.894
_exptl_absorpt_correction_T_min 0.691
_exptl_absorpt_correction_type multi-scan
_exptl_absorpt_process_details SADABS
_exptl_crystal_colour yellow
_exptl_crystal_density_diffrn 1.701
_exptl_crystal_density_method 'not measured'
_exptl_crystal_description needle
_exptl_crystal_F_000 1144
_exptl_crystal_size_max 0.28
_exptl_crystal_size_mid 0.08
_exptl_crystal_size_min 0.08
_refine_diff_density_max 0.667
_refine_diff_density_min -0.538
_refine_diff_density_rms 0.084
_refine_ls_extinction_method none
_refine_ls_goodness_of_fit_ref 1.027
_refine_ls_hydrogen_treatment 'rigid methyls, others riding'
_refine_ls_matrix_type full
_refine_ls_number_parameters 291
_refine_ls_number_reflns 5569
_refine_ls_number_restraints 0
_refine_ls_restrained_S_all 1.027
_refine_ls_R_factor_all 0.0348
_refine_ls_R_factor_gt 0.0250
_refine_ls_shift/su_max 0.001
_refine_ls_shift/su_mean 0.000
_refine_ls_structure_factor_coef Fsqd
_refine_ls_weighting_details 'calc w=1/[\s^2^(Fo^2^)+(0.0350P)^2^] where P=(Fo^2^+2Fc^2^)/3'
_refine_ls_weighting_scheme calc
_refine_ls_wR_factor_gt 0.0611
_refine_ls_wR_factor_ref 0.0635
_reflns_number_gt 4601
_reflns_number_total 5569
_reflns_threshold_expression >2sigma(I)
_cod_data_source_file om020380s.cif
_cod_data_source_block elmavi
_cod_original_sg_symbol_H-M 'P 21/n'
_cod_database_code 4076988

loop_
_symmetry_equiv_pos_as_xyz
'x, y, z'
'-x+1/2, y+1/2, -z+1/2'
'-x, -y, -z'
'x-1/2, -y-1/2, z-1/2'

loop_
_atom_site_label
_atom_site_type_symbol
_atom_site_fract_x
_atom_site_fract_y
_atom_site_fract_z
_atom_site_U_iso_or_equiv
_atom_site_adp_type
_atom_site_occupancy
_atom_site_symmetry_multiplicity
_atom_site_calc_flag
_atom_site_refinement_flags
Pd Pd 0.274701(17) 0.309575(12) 0.034436(9) 0.01475(5) Uani 1 1 d .
Br Br 0.40638(3) 0.177938(17) -0.015601(13) 0.02332(6) Uani 1 1 d .
N1 N 0.2874(2) 0.17147(14) 0.16335(10) 0.0194(4) Uani 1 1 d .
N2 N 0.0483(3) 0.1495(2) 0.26310(13) 0.0407(6) Uani 1 1 d .
N3 N 0.32182(18) 0.43899(14) -0.02928(9) 0.0170(4) Uani 1 1 d .
N4 N 0.15994(19) 0.42778(14) 0.06869(10) 0.0175(4) Uani 1 1 d .
C10 C 0.2206(2) 0.20162(16) 0.09998(12) 0.0161(4) Uani 1 1 d .
C11 C 0.0750(2) 0.15864(16) 0.07196(12) 0.0177(4) Uani 1 1 d .
C12 C -0.0134(2) 0.12978(17) 0.12002(13) 0.0216(5) Uani 1 1 d .
C13 C -0.1489(3) 0.09147(18) 0.09141(14) 0.0265(5) Uani 1 1 d .
H13 H -0.2071 0.0731 0.1243 0.032 Uiso 1 1 calc R
C14 C -0.1999(2) 0.07978(18) 0.01563(14) 0.0265(5) Uani 1 1 d .
H14 H -0.2923 0.0535 -0.0034 0.032 Uiso 1 1 calc R
C15 C -0.1148(2) 0.10688(18) -0.03213(13) 0.0247(5) Uani 1 1 d .
H15 H -0.1487 0.0987 -0.0842 0.030 Uiso 1 1 calc R
C16 C 0.0208(2) 0.14626(17) -0.00396(13) 0.0209(5) Uani 1 1 d .
H16 H 0.0774 0.1651 -0.0375 0.025 Uiso 1 1 calc R
C17 C 0.0294(3) 0.1417(2) 0.19992(14) 0.0276(5) Uani 1 1 d .
C21 C 0.4264(2) 0.20094(18) 0.19971(12) 0.0199(5) Uani 1 1 d .
C22 C 0.5352(2) 0.12706(18) 0.20140(12) 0.0214(5) Uani 1 1 d .
C23 C 0.6702(3) 0.1513(2) 0.24161(13) 0.0267(5) Uani 1 1 d .
H23 H 0.7444 0.1029 0.2423 0.032 Uiso 1 1 calc R
C24 C 0.6996(3) 0.2441(2) 0.28077(13) 0.0288(6) Uani 1 1 d .
H24 H 0.7931 0.2596 0.3070 0.035 Uiso 1 1 calc R
C25 C 0.5917(3) 0.31350(19) 0.28116(13) 0.0270(5) Uani 1 1 d .
H25 H 0.6113 0.3765 0.3086 0.032 Uiso 1 1 calc R
C26 C 0.4532(3) 0.29290(19) 0.24179(12) 0.0229(5) Uani 1 1 d .
C27 C 0.3379(3) 0.36820(19) 0.24782(13) 0.0280(5) Uani 1 1 d .
H27A H 0.3701 0.4131 0.2912 0.034 Uiso 1 1 calc R
H27B H 0.2541 0.3293 0.2532 0.034 Uiso 1 1 calc R
H27C H 0.3144 0.4112 0.2029 0.034 Uiso 1 1 calc R
C28 C 0.5030(3) 0.02419(19) 0.16193(14) 0.0280(5) Uani 1 1 d .
H28A H 0.4865 0.0353 0.1082 0.034 Uiso 1 1 calc R
H28B H 0.4186 -0.0064 0.1739 0.034 Uiso 1 1 calc R
H28C H 0.5831 -0.0233 0.1780 0.034 Uiso 1 1 calc R
C32 C 0.2745(2) 0.53139(16) -0.00969(12) 0.0182(4) Uani 1 1 d .
C33 C 0.2976(2) 0.62387(18) -0.04399(13) 0.0225(5) Uani 1 1 d .
H33 H 0.2652 0.6883 -0.0286 0.027 Uiso 1 1 calc R
C34 C 0.3685(2) 0.62127(18) -0.10096(13) 0.0243(5) Uani 1 1 d .
H34 H 0.3850 0.6837 -0.1254 0.029 Uiso 1 1 calc R
C35 C 0.4149(2) 0.52628(18) -0.12171(13) 0.0227(5) Uani 1 1 d .
H35 H 0.4625 0.5223 -0.1611 0.027 Uiso 1 1 calc R
C36 C 0.3909(2) 0.43686(18) -0.08400(12) 0.0195(4) Uani 1 1 d .
H36 H 0.4248 0.3719 -0.0976 0.023 Uiso 1 1 calc R
C42 C 0.1882(2) 0.52524(17) 0.04707(12) 0.0192(5) Uani 1 1 d .
C43 C 0.1319(3) 0.61292(19) 0.07393(13) 0.0264(5) Uani 1 1 d .
H43 H 0.1560 0.6807 0.0601 0.032 Uiso 1 1 calc R
C44 C 0.0408(3) 0.60115(19) 0.12077(13) 0.0276(5) Uani 1 1 d .
H44 H 0.0019 0.6605 0.1395 0.033 Uiso 1 1 calc R
C45 C 0.0075(2) 0.50207(19) 0.13982(12) 0.0240(5) Uani 1 1 d .
H45 H -0.0574 0.4918 0.1705 0.029 Uiso 1 1 calc R
C46 C 0.0698(2) 0.41793(18) 0.11359(12) 0.0212(5) Uani 1 1 d .
H46 H 0.0481 0.3498 0.1279 0.025 Uiso 1 1 calc R

loop_
_atom_site_aniso_label
_atom_site_aniso_U_11
_atom_site_aniso_U_22
_atom_site_aniso_U_33
_atom_site_aniso_U_23
_atom_site_aniso_U_13
_atom_site_aniso_U_12
Pd 0.01727(9) 0.01213(8) 0.01551(8) 0.00039(6) 0.00511(6) 0.00001(6)
Br 0.02864(13) 0.01801(12) 0.02617(13) -0.00043(9) 0.01218(10) 0.00331(9)
N1 0.0199(9) 0.0184(10) 0.0213(10) 0.0018(7) 0.0076(8) -0.0005(7)
N2 0.0342(13) 0.0623(17) 0.0292(13) 0.0035(11) 0.0144(10) -0.0074(12)
N3 0.0193(9) 0.0151(9) 0.0164(9) 0.0009(7) 0.0037(7) -0.0010(7)
N4 0.0192(9) 0.0160(9) 0.0175(9) -0.0009(7) 0.0045(7) 0.0004(7)
C10 0.0178(10) 0.0146(10) 0.0177(10) 0.0003(8) 0.0082(8) 0.0000(8)
C11 0.0197(11) 0.0107(9) 0.0235(11) 0.0022(8) 0.0067(9) 0.0022(8)
C12 0.0232(12) 0.0176(11) 0.0249(12) 0.0023(9) 0.0075(9) 0.0017(9)
C13 0.0232(12) 0.0241(12) 0.0357(14) -0.0012(10) 0.0141(10) -0.0024(10)
C14 0.0192(11) 0.0202(12) 0.0381(14) -0.0029(10) 0.0025(10) -0.0017(9)
C15 0.0280(13) 0.0178(11) 0.0266(12) -0.0024(9) 0.0029(10) 0.0000(9)
C16 0.0237(12) 0.0154(10) 0.0237(12) -0.0004(8) 0.0059(9) 0.0003(9)
C17 0.0233(12) 0.0305(14) 0.0321(14) 0.0036(11) 0.0126(10) -0.0046(10)
C21 0.0206(11) 0.0257(12) 0.0140(10) 0.0055(8) 0.0051(8) -0.0027(9)
C22 0.0253(12) 0.0242(12) 0.0157(10) 0.0059(9) 0.0065(9) -0.0010(9)
C23 0.0227(12) 0.0363(14) 0.0223(12) 0.0108(10) 0.0075(10) 0.0023(10)
C24 0.0256(13) 0.0371(15) 0.0215(12) 0.0077(10) 0.0005(10) -0.0077(11)
C25 0.0313(13) 0.0288(13) 0.0194(11) 0.0052(10) 0.0027(9) -0.0090(10)
C26 0.0274(12) 0.0242(12) 0.0175(11) 0.0048(9) 0.0063(9) -0.0033(10)
C27 0.0321(14) 0.0294(13) 0.0225(12) -0.0029(10) 0.0061(10) -0.0022(11)
C28 0.0292(13) 0.0267(13) 0.0271(13) 0.0028(10) 0.0045(10) 0.0052(10)
C32 0.0200(11) 0.0161(11) 0.0158(10) -0.0001(8) -0.0017(9) -0.0014(8)
C33 0.0242(12) 0.0161(11) 0.0257(12) 0.0030(9) 0.0023(9) -0.0023(9)
C34 0.0253(12) 0.0210(11) 0.0236(12) 0.0066(9) -0.0006(10) -0.0056(9)
C35 0.0218(11) 0.0261(12) 0.0198(11) 0.0040(9) 0.0038(9) -0.0055(9)
C36 0.0196(11) 0.0192(11) 0.0187(11) -0.0010(8) 0.0025(8) -0.0023(9)
C42 0.0220(11) 0.0164(11) 0.0173(11) -0.0007(8) 0.0003(9) 0.0014(8)
C43 0.0375(14) 0.0175(11) 0.0232(12) -0.0023(9) 0.0048(10) 0.0039(10)
C44 0.0346(14) 0.0246(12) 0.0232(12) -0.0064(9) 0.0055(10) 0.0095(10)
C45 0.0243(12) 0.0304(13) 0.0172(11) -0.0036(9) 0.0046(9) 0.0039(10)
C46 0.0228(11) 0.0207(11) 0.0208(11) 0.0007(9) 0.0063(9) 0.0010(9)

loop_
_atom_type_symbol
_atom_type_description
_atom_type_scat_dispersion_real
_atom_type_scat_dispersion_imag
_atom_type_scat_source
C C 0.0033 0.0016 'International Tables Vol C Tables 4.2.6.8 and 6.1.1.4'
H H 0.0000 0.0000 'International Tables Vol C Tables 4.2.6.8 and 6.1.1.4'
N N 0.0061 0.0033 'International Tables Vol C Tables 4.2.6.8 and 6.1.1.4'
Br Br -0.2901 2.4595 'International Tables Vol C Tables 4.2.6.8 and 6.1.1.4'
Pd Pd -0.9988 1.0072 'International Tables Vol C Tables 4.2.6.8 and 6.1.1.4'

loop_
_geom_angle_atom_site_label_1
_geom_angle_atom_site_label_2
_geom_angle_atom_site_label_3
_geom_angle
C10 Pd N4 94.95(8)
C10 Pd N3 173.30(7)
N4 Pd N3 78.44(7)
C10 Pd Br 89.15(6)
N4 Pd Br 175.29(5)
N3 Pd Br 97.50(5)
C10 N1 C21 126.33(19)
C36 N3 C32 118.84(19)
C36 N3 Pd 127.44(15)
C32 N3 Pd 113.72(14)
C46 N4 C42 118.21(19)
C46 N4 Pd 126.52(15)
C42 N4 Pd 115.09(14)
N1 C10 C11 117.05(18)
N1 C10 Pd 128.77(16)
C11 C10 Pd 113.93(14)
C16 C11 C12 117.3(2)
C16 C11 C10 120.13(19)
C12 C11 C10 122.61(19)
C13 C12 C11 120.6(2)
C13 C12 C17 116.9(2)
C11 C12 C17 122.5(2)
C14 C13 C12 120.8(2)
C13 C14 C15 119.3(2)
C14 C15 C16 120.2(2)
C11 C16 C15 121.7(2)
N2 C17 C12 172.6(3)
C26 C21 C22 120.4(2)
C26 C21 N1 121.5(2)
C22 C21 N1 117.4(2)
C23 C22 C21 118.3(2)
C23 C22 C28 121.5(2)
C21 C22 C28 120.2(2)
C24 C23 C22 121.9(2)
C25 C24 C23 119.2(2)
C24 C25 C26 121.3(2)
C25 C26 C21 118.7(2)
C25 C26 C27 119.0(2)
C21 C26 C27 122.2(2)
N3 C32 C33 121.7(2)
N3 C32 C42 115.14(18)
C33 C32 C42 123.0(2)
C34 C33 C32 119.2(2)
C35 C34 C33 118.9(2)
C34 C35 C36 119.0(2)
N3 C36 C35 122.3(2)
N4 C42 C43 121.0(2)
N4 C42 C32 116.17(18)
C43 C42 C32 122.7(2)
C44 C43 C42 119.8(2)
C45 C44 C43 118.9(2)
C44 C45 C46 118.9(2)
N4 C46 C45 123.0(2)

loop_
_geom_bond_atom_site_label_1
_geom_bond_atom_site_label_2
_geom_bond_distance
Pd C10 1.988(2)
Pd N4 2.0655(18)
Pd N3 2.1441(17)
Pd Br 2.4259(3)
N1 C10 1.265(3)
N1 C21 1.418(3)
N2 C17 1.146(3)
N3 C36 1.337(3)
N3 C32 1.350(3)
N4 C46 1.344(3)
N4 C42 1.359(3)
C10 C11 1.499(3)
C11 C16 1.393(3)
C11 C12 1.419(3)
C12 C13 1.394(3)
C12 C17 1.450(3)
C13 C14 1.385(3)
C14 C15 1.386(3)
C15 C16 1.398(3)
C21 C26 1.404(3)
C21 C22 1.415(3)
C22 C23 1.389(3)
C22 C28 1.505(3)
C23 C24 1.388(4)
C24 C25 1.378(4)
C25 C26 1.404(3)
C26 C27 1.503(3)
C32 C33 1.387(3)
C32 C42 1.488(3)
C33 C34 1.386(3)
C34 C35 1.383(3)
C35 C36 1.389(3)
C42 C43 1.391(3)
C43 C44 1.382(3)
C44 C45 1.376(3)
C45 C46 1.378(3)
